data_8107021
loop_
_publ_author_name
'Wu, Xiangxiang'
'Liu, Xianghua'

_publ_section_title
;
 Crystal structure of bis(guanidinium)
 3,3&#x2032;-oxybis(6-carboxybenzoate), C18H20N6O9
;
_journal_issue 3
_journal_name_full 'Zeitschrift f\"ur Kristallographie - New Crystal Structures'
_journal_page_first 833
_journal_page_last 834
_journal_paper_doi 10.1515/ncrs-2015-0285
_journal_volume 231
_journal_year 2016
_chemical_formula_moiety 'C16 H8 O9, 2(C H6 N3)'
_chemical_formula_sum 'C18 H20 N6 O9'
_chemical_formula_weight 464.40
_space_group_IT_number 2
_space_group_name_Hall '-P 1'
_space_group_name_H-M_alt 'P -1'
_symmetry_cell_setting triclinic
_symmetry_space_group_name_Hall '-P 1'
_symmetry_space_group_name_H-M 'P -1'
_atom_sites_solution_hydrogens geom
_atom_sites_solution_primary direct
_atom_sites_solution_secondary difmap
_cell_angle_alpha 86.513(3)
_cell_angle_beta 88.854(3)
_cell_angle_gamma 75.047(3)
_cell_formula_units_Z 2
_cell_length_a 7.0287(13)
_cell_length_b 10.1881(20)
_cell_length_c 15.3494(29)
_cell_measurement_reflns_used 2793
_cell_measurement_temperature 296(2)
_cell_measurement_theta_max 30.09
_cell_measurement_theta_min 2.40
_cell_volume 1060.0(3)
_computing_cell_refinement 'Bruker SAINT'
_computing_data_collection 'Bruker APEX2'
_computing_data_reduction 'Bruker SAINT'
_computing_molecular_graphics 'Bruker SHELXTL'
_computing_publication_material 'Bruker SHELXTL'
_computing_structure_refinement 'SHELXL-97 (Sheldrick, 2008)'
_computing_structure_solution 'SHELXS-97 (Sheldrick, 2008)'
_diffrn_ambient_temperature 296(2)
_diffrn_measured_fraction_theta_full 0.988
_diffrn_measured_fraction_theta_max 0.988
_diffrn_measurement_device_type 'Bruker APEX-II CCD'
_diffrn_measurement_method '\f and \w scans'
_diffrn_radiation_monochromator graphite
_diffrn_radiation_source 'fine-focus sealed tube'
_diffrn_radiation_type MoK\a
_diffrn_radiation_wavelength 0.71073
_diffrn_reflns_av_R_equivalents 0.0265
_diffrn_reflns_av_sigmaI/netI 0.0390
_diffrn_reflns_limit_h_max 8
_diffrn_reflns_limit_h_min -8
_diffrn_reflns_limit_k_max 12
_diffrn_reflns_limit_k_min -7
_diffrn_reflns_limit_l_max 16
_diffrn_reflns_limit_l_min -18
_diffrn_reflns_number 5344
_diffrn_reflns_theta_full 25.01
_diffrn_reflns_theta_max 25.01
_diffrn_reflns_theta_min 2.07
_exptl_absorpt_coefficient_mu 0.119
_exptl_absorpt_correction_T_max 0.976
_exptl_absorpt_correction_T_min 0.965
_exptl_absorpt_correction_type multi-scan
_exptl_absorpt_process_details sadabs
_exptl_crystal_colour colorless
_exptl_crystal_density_diffrn 1.455
_exptl_crystal_density_method 'not measured'
_exptl_crystal_description block
_exptl_crystal_F_000 484
_exptl_crystal_size_max 0.40
_exptl_crystal_size_mid 0.25
_exptl_crystal_size_min 0.20
_refine_diff_density_max 0.236
_refine_diff_density_min -0.209
_refine_diff_density_rms 0.045
_refine_ls_extinction_coef 0.016(4)
_refine_ls_extinction_expression Fc^*^=kFc[1+0.001xFc^2^\l^3^/sin(2\q)]^-1/4^
_refine_ls_extinction_method SHELXL
_refine_ls_goodness_of_fit_ref 1.123
_refine_ls_hydrogen_treatment mixed
_refine_ls_matrix_type full
_refine_ls_number_parameters 305
_refine_ls_number_reflns 3688
_refine_ls_number_restraints 0
_refine_ls_restrained_S_all 1.123
_refine_ls_R_factor_all 0.0504
_refine_ls_R_factor_gt 0.0427
_refine_ls_shift/su_max 0.018
_refine_ls_shift/su_mean 0.001
_refine_ls_structure_factor_coef Fsqd
_refine_ls_weighting_details 'calc w=1/[\s^2^(Fo^2^)+(0.0891P)^2^+0.0156P] where P=(Fo^2^+2Fc^2^)/3'
_refine_ls_weighting_scheme calc
_refine_ls_wR_factor_gt 0.1336
_refine_ls_wR_factor_ref 0.1409
_reflns_number_gt 3088
_reflns_number_total 3688
_reflns_threshold_expression >2sigma(I)
_cod_data_source_file suppl_ncrs-2015-0285_suppl.cif
_cod_data_source_block 1
_cod_original_sg_symbol_H-M 'P-1   '
_cod_database_code 8107021
_publcif_info_exptl_table_max_cols 4
_publcif_info_exptl_table_use_headnotes n

loop_
_symmetry_equiv_pos_as_xyz
'x, y, z'
'-x, -y, -z'

loop_
_atom_site_label
_atom_site_type_symbol
_atom_site_fract_x
_atom_site_fract_y
_atom_site_fract_z
_atom_site_U_iso_or_equiv
_atom_site_adp_type
_atom_site_occupancy
_atom_site_symmetry_multiplicity
_atom_site_calc_flag
_atom_site_refinement_flags
_atom_site_disorder_assembly
_atom_site_disorder_group
O1 O 0.1742(2) 0.56582(13) 0.36280(8) 0.0495(4) Uani 1 1 d . . .
C1 C 0.2723(3) 0.63475(17) 0.41270(11) 0.0384(4) Uani 1 1 d . . .
N1 N 0.3288(3) 0.98942(16) 0.13860(11) 0.0543(5) Uani 1 1 d . . .
H1A H 0.2438 1.0586 0.1156 0.065 Uiso 1 1 calc R . .
H1B H 0.3611 0.9880 0.1925 0.065 Uiso 1 1 calc R . .
O2 O 0.5821(2) 0.77547(14) 0.66521(8) 0.0512(4) Uani 1 1 d . . .
C2 C 0.2638(3) 0.61328(19) 0.50205(11) 0.0441(5) Uani 1 1 d . . .
H2A H 0.1857 0.5600 0.5272 0.053 Uiso 1 1 calc R . .
N2 N 0.3613(2) 0.88681(16) 0.00893(10) 0.0450(4) Uani 1 1 d . . .
H2B H 0.4129 0.8181 -0.0214 0.054 Uiso 1 1 calc R . .
H2C H 0.2780 0.9564 -0.0147 0.054 Uiso 1 1 calc R . .
O3 O 0.7309(2) 0.87039(18) 0.56362(9) 0.0673(5) Uani 1 1 d . . .
H3 H 0.736(4) 0.896(3) 0.484(2) 0.101 Uiso 1 1 d . . .
C3 C 0.3732(3) 0.67241(18) 0.55334(11) 0.0411(4) Uani 1 1 d . . .
H3A H 0.3683 0.6568 0.6136 0.049 Uiso 1 1 calc R . .
N3 N 0.5372(2) 0.77949(15) 0.12801(10) 0.0467(4) Uani 1 1 d . . .
H3B H 0.5893 0.7105 0.0981 0.056 Uiso 1 1 calc R . .
H3C H 0.5683 0.7793 0.1819 0.056 Uiso 1 1 calc R . .
O4 O 0.7310(2) 0.91473(16) 0.41036(9) 0.0585(4) Uani 1 1 d . . .
C4 C 0.4912(2) 0.75462(16) 0.51940(11) 0.0347(4) Uani 1 1 d . . .
N4 N 0.0329(3) 0.91976(18) 0.66801(10) 0.0533(5) Uani 1 1 d . . .
H4A H -0.0711 0.9229 0.6385 0.064 Uiso 1 1 calc R . .
H4B H 0.1110 0.9686 0.6506 0.064 Uiso 1 1 calc R . .
O5 O 0.5675(2) 0.89270(14) 0.29569(8) 0.0499(4) Uani 1 1 d . . .
C5 C 0.4942(2) 0.77958(16) 0.42759(11) 0.0348(4) Uani 1 1 d . . .
N5 N -0.0471(3) 0.76566(17) 0.76603(10) 0.0532(5) Uani 1 1 d . . .
H5A H -0.1511 0.7687 0.7366 0.064 Uiso 1 1 calc R . .
H5B H -0.0211 0.7137 0.8129 0.064 Uiso 1 1 calc R . .
O6 O -0.0857(2) 0.83523(14) -0.00811(9) 0.0581(4) Uani 1 1 d . . .
C6 C 0.3846(3) 0.71834(17) 0.37659(11) 0.0381(4) Uani 1 1 d . . .
H6A H 0.3864 0.7338 0.3163 0.046 Uiso 1 1 calc R . .
N6 N 0.2305(3) 0.8378(2) 0.78546(12) 0.0676(6) Uani 1 1 d . . .
H6B H 0.3072 0.8880 0.7686 0.081 Uiso 1 1 calc R . .
H6C H 0.2566 0.7859 0.8323 0.081 Uiso 1 1 calc R . .
O7 O 0.0994(2) 0.65161(13) -0.06156(8) 0.0501(4) Uani 1 1 d . . .
H7 H 0.195(4) 0.537(3) -0.0386(16) 0.075 Uiso 1 1 d . . .
C7 C 0.6058(3) 0.80224(18) 0.58754(11) 0.0398(4) Uani 1 1 d . . .
O8 O 0.3080(2) 0.43809(13) -0.01351(8) 0.0490(4) Uani 1 1 d . . .
C8 C 0.6020(3) 0.86870(18) 0.37390(11) 0.0380(4) Uani 1 1 d . . .
O9 O 0.4247(2) 0.32202(13) 0.10651(9) 0.0600(4) Uani 1 1 d . . .
C9 C 0.1500(3) 0.60478(18) 0.27353(11) 0.0387(4) Uani 1 1 d . . .
C10 C 0.0348(3) 0.72930(19) 0.24675(12) 0.0452(5) Uani 1 1 d . . .
H10A H -0.0234 0.7923 0.2871 0.054 Uiso 1 1 calc R . .
C11 C 0.0068(3) 0.75958(18) 0.15888(12) 0.0424(4) Uani 1 1 d . . .
H11A H -0.0713 0.8448 0.1406 0.051 Uiso 1 1 calc R . .
C12 C 0.0897(2) 0.66856(16) 0.09551(11) 0.0340(4) Uani 1 1 d . . .
C13 C 0.2126(2) 0.54077(16) 0.12464(11) 0.0327(4) Uani 1 1 d . . .
C14 C 0.2409(3) 0.51200(17) 0.21428(11) 0.0373(4) Uani 1 1 d . . .
H14A H 0.3223 0.4289 0.2343 0.045 Uiso 1 1 calc R . .
C15 C 0.0293(3) 0.72348(17) 0.00338(11) 0.0384(4) Uani 1 1 d . . .
C16 C 0.3235(3) 0.42584(17) 0.06980(11) 0.0376(4) Uani 1 1 d . . .
C17 C 0.4098(3) 0.88549(17) 0.09130(11) 0.0369(4) Uani 1 1 d . . .
C18 C 0.0724(3) 0.84053(18) 0.73937(11) 0.0400(4) Uani 1 1 d . . .

loop_
_atom_site_aniso_label
_atom_site_aniso_U_11
_atom_site_aniso_U_22
_atom_site_aniso_U_33
_atom_site_aniso_U_23
_atom_site_aniso_U_13
_atom_site_aniso_U_12
O1 0.0738(9) 0.0579(8) 0.0275(7) 0.0017(6) -0.0031(6) -0.0370(7)
C1 0.0458(10) 0.0411(9) 0.0299(9) -0.0031(7) 0.0001(7) -0.0140(8)
N1 0.0675(11) 0.0444(9) 0.0387(9) -0.0002(7) -0.0011(8) 0.0071(8)
O2 0.0706(9) 0.0586(8) 0.0275(7) 0.0036(6) -0.0072(6) -0.0232(7)
C2 0.0579(12) 0.0462(10) 0.0319(10) 0.0014(8) 0.0041(8) -0.0212(9)
N2 0.0512(9) 0.0449(9) 0.0349(9) 0.0008(7) -0.0059(7) -0.0052(7)
O3 0.0811(11) 0.1072(13) 0.0326(8) 0.0068(8) -0.0102(7) -0.0605(10)
C3 0.0557(11) 0.0444(10) 0.0244(9) 0.0008(7) 0.0032(8) -0.0161(8)
N3 0.0515(10) 0.0439(9) 0.0375(9) -0.0026(7) -0.0052(7) 0.0011(7)
O4 0.0721(10) 0.0849(10) 0.0334(7) 0.0066(7) -0.0042(7) -0.0491(8)
C4 0.0407(9) 0.0340(8) 0.0271(8) 0.0003(7) 0.0001(7) -0.0056(7)
N4 0.0600(10) 0.0682(11) 0.0396(9) 0.0180(8) -0.0101(8) -0.0346(9)
O5 0.0671(9) 0.0582(8) 0.0290(7) 0.0060(6) -0.0020(6) -0.0265(7)
C5 0.0393(9) 0.0342(9) 0.0293(9) 0.0010(7) -0.0004(7) -0.0070(7)
N5 0.0737(12) 0.0531(10) 0.0371(9) 0.0105(7) -0.0059(8) -0.0266(9)
O6 0.0662(9) 0.0442(8) 0.0524(9) 0.0084(6) -0.0145(7) 0.0052(7)
C6 0.0501(10) 0.0408(9) 0.0241(9) 0.0004(7) 0.0006(7) -0.0136(8)
N6 0.0525(11) 0.1065(16) 0.0443(10) 0.0091(10) -0.0093(8) -0.0240(10)
O7 0.0654(9) 0.0466(7) 0.0303(7) 0.0071(6) -0.0063(6) -0.0016(6)
C7 0.0491(10) 0.0410(9) 0.0279(9) 0.0031(7) -0.0033(8) -0.0102(8)
O8 0.0680(9) 0.0403(7) 0.0315(7) -0.0013(5) -0.0004(6) -0.0012(6)
C8 0.0447(10) 0.0429(9) 0.0269(9) -0.0003(7) 0.0012(7) -0.0128(8)
O9 0.0778(10) 0.0425(8) 0.0454(8) 0.0003(6) -0.0115(7) 0.0106(7)
C9 0.0480(10) 0.0468(10) 0.0274(9) -0.0015(7) -0.0012(7) -0.0233(8)
C10 0.0476(11) 0.0484(11) 0.0400(11) -0.0109(8) 0.0016(8) -0.0112(8)
C11 0.0381(9) 0.0400(9) 0.0462(11) -0.0048(8) -0.0043(8) -0.0040(8)
C12 0.0336(8) 0.0364(9) 0.0334(9) 0.0017(7) -0.0031(7) -0.0123(7)
C13 0.0377(9) 0.0324(8) 0.0307(9) 0.0015(7) -0.0031(7) -0.0141(7)
C14 0.0464(10) 0.0337(9) 0.0338(9) 0.0050(7) -0.0068(8) -0.0151(7)
C15 0.0405(10) 0.0353(9) 0.0382(10) 0.0056(8) -0.0060(8) -0.0087(8)
C16 0.0424(10) 0.0328(9) 0.0360(10) 0.0026(7) -0.0041(8) -0.0076(7)
C17 0.0377(9) 0.0372(9) 0.0348(10) 0.0016(7) 0.0032(7) -0.0089(7)
C18 0.0435(10) 0.0455(10) 0.0294(9) 0.0003(7) 0.0014(8) -0.0094(8)

loop_
_atom_type_symbol
_atom_type_description
_atom_type_scat_dispersion_real
_atom_type_scat_dispersion_imag
_atom_type_scat_source
C C 0.0033 0.0016 'International Tables Vol C Tables 4.2.6.8 and 6.1.1.4'
H H 0.0000 0.0000 'International Tables Vol C Tables 4.2.6.8 and 6.1.1.4'
N N 0.0061 0.0033 'International Tables Vol C Tables 4.2.6.8 and 6.1.1.4'
O O 0.0106 0.0060 'International Tables Vol C Tables 4.2.6.8 and 6.1.1.4'

loop_
_geom_angle_atom_site_label_1
_geom_angle_atom_site_label_2
_geom_angle_atom_site_label_3
_geom_angle
_geom_angle_site_symmetry_1
_geom_angle_site_symmetry_3
C1 O1 C9 118.09(13) . .
O1 C1 C2 117.38(16) . .
O1 C1 C6 122.74(15) . .
C2 C1 C6 119.82(16) . .
C17 N1 H1A 120.0 . .
C17 N1 H1B 120.0 . .
H1A N1 H1B 120.0 . .
C3 C2 C1 118.62(17) . .
C3 C2 H2A 120.7 . .
C1 C2 H2A 120.7 . .
C17 N2 H2B 120.0 . .
C17 N2 H2C 120.0 . .
H2B N2 H2C 120.0 . .
C7 O3 H3 113.7(14) . .
C2 C3 C4 123.24(16) . .
C2 C3 H3A 118.4 . .
C4 C3 H3A 118.4 . .
C17 N3 H3B 120.0 . .
C17 N3 H3C 120.0 . .
H3B N3 H3C 120.0 . .
C8 O4 H3 113.3(15) . .
C3 C4 C5 117.73(15) . .
C3 C4 C7 113.93(15) . .
C5 C4 C7 128.31(16) . .
C18 N4 H4A 120.0 . .
C18 N4 H4B 120.0 . .
H4A N4 H4B 120.0 . .
C6 C5 C4 118.43(16) . .
C6 C5 C8 112.79(14) . .
C4 C5 C8 128.78(15) . .
C18 N5 H5A 120.0 . .
C18 N5 H5B 120.0 . .
H5A N5 H5B 120.0 . .
C1 C6 C5 122.13(16) . .
C1 C6 H6A 118.9 . .
C5 C6 H6A 118.9 . .
C18 N6 H6B 120.0 . .
C18 N6 H6C 120.0 . .
H6B N6 H6C 120.0 . .
C15 O7 H7 112.6(11) . .
O2 C7 O3 119.88(16) . .
O2 C7 C4 120.48(16) . .
O3 C7 C4 119.64(15) . .
C16 O8 H7 113.4(12) . .
O5 C8 O4 120.72(16) . .
O5 C8 C5 119.74(15) . .
O4 C8 C5 119.52(15) . .
C10 C9 C14 121.24(16) . .
C10 C9 O1 120.62(16) . .
C14 C9 O1 118.12(15) . .
C9 C10 C11 118.40(17) . .
C9 C10 H10A 120.8 . .
C11 C10 H10A 120.8 . .
C10 C11 C12 123.21(16) . .
C10 C11 H11A 118.4 . .
C12 C11 H11A 118.4 . .
C11 C12 C13 117.49(15) . .
C11 C12 C15 113.16(14) . .
C13 C12 C15 129.35(15) . .
C14 C13 C12 118.55(15) . .
C14 C13 C16 113.42(14) . .
C12 C13 C16 128.03(15) . .
C9 C14 C13 121.07(16) . .
C9 C14 H14A 119.5 . .
C13 C14 H14A 119.5 . .
O6 C15 O7 120.88(16) . .
O6 C15 C12 119.44(16) . .
O7 C15 C12 119.68(14) . .
O9 C16 O8 121.10(16) . .
O9 C16 C13 119.01(16) . .
O8 C16 C13 119.88(14) . .
N2 C17 N3 120.46(16) . .
N2 C17 N1 120.37(16) . .
N3 C17 N1 119.16(16) . .
N4 C18 N5 120.05(17) . .
N4 C18 N6 119.91(18) . .
N5 C18 N6 120.03(18) . .

loop_
_geom_bond_atom_site_label_1
_geom_bond_atom_site_label_2
_geom_bond_distance
_geom_bond_site_symmetry_2
O1 C1 1.376(2) .
O1 C9 1.404(2) .
C1 C2 1.378(2) .
C1 C6 1.388(3) .
N1 C17 1.318(2) .
N1 H1A 0.8600 .
N1 H1B 0.8600 .
O2 C7 1.224(2) .
C2 C3 1.377(3) .
C2 H2A 0.9300 .
N2 C17 1.314(2) .
N2 H2B 0.8600 .
N2 H2C 0.8600 .
O3 C7 1.289(2) .
O3 H3 1.24(3) .
C3 C4 1.396(2) .
C3 H3A 0.9300 .
N3 C17 1.316(2) .
N3 H3B 0.8600 .
N3 H3C 0.8600 .
O4 C8 1.276(2) .
O4 H3 1.13(3) .
C4 C5 1.417(2) .
C4 C7 1.508(2) .
N4 C18 1.310(2) .
N4 H4A 0.8600 .
N4 H4B 0.8600 .
O5 C8 1.227(2) .
C5 C6 1.388(2) .
C5 C8 1.522(2) .
N5 C18 1.317(2) .
N5 H5A 0.8600 .
N5 H5B 0.8600 .
O6 C15 1.220(2) .
C6 H6A 0.9300 .
N6 C18 1.322(2) .
N6 H6B 0.8600 .
N6 H6C 0.8600 .
O7 C15 1.287(2) .
O7 H7 1.22(3) .
O8 C16 1.281(2) .
O8 H7 1.16(3) .
O9 C16 1.224(2) .
C9 C10 1.362(3) .
C9 C14 1.378(2) .
C10 C11 1.372(3) .
C10 H10A 0.9300 .
C11 C12 1.398(2) .
C11 H11A 0.9300 .
C12 C13 1.416(2) .
C12 C15 1.516(2) .
C13 C14 1.397(2) .
C13 C16 1.520(2) .
C14 H14A 0.9300 .

loop_
_publcif_info_datablock.id
_publcif_info_datablock.publ_exptl
_publcif_info_datablock.publ_geom
_publcif_info_datablock.structure
{68574048-0fda-404c-9080-3391a4592ee3} y y y

loop_
_publcif_info_exptl_table_extra_item
sin_theta_over_lambda_max

loop_
_publcif_info_tables.block_id
_publcif_info_tables.reference_item
{68574048-0fda-404c-9080-3391a4592ee3} '_publcif_info_datablock.publ_exptl'

loop_
_publcif_info_cif.paper_type
CE
